data_7023628
loop_
_publ_author_name
'Sen, Rupam'
'Mal, Dasarath'
'Lopes, Armandina M. L.'
'Brand\~ao, Paula'
'Ara\'ujo, Jo\~ao P'
'Lin, Zhi'

_publ_section_title
;
 Layered transition metal carboxylates: synthesis, structural aspects and
 observation of multi-step magnetic transition through phase diagram.
;
_journal_issue 41
_journal_name_full 'Dalton transactions (Cambridge, England : 2003)'
_journal_page_first 14836
_journal_page_last 14843
_journal_paper_doi 10.1039/c3dt51626a
_journal_volume 42
_journal_year 2013
_chemical_formula_sum 'C6 H18 Ni3 O18'
_chemical_formula_weight 554.33
_chemical_name_systematic
;
?
;
_space_group_IT_number 14
_symmetry_cell_setting monoclinic
_symmetry_space_group_name_Hall '-P 2ybc'
_symmetry_space_group_name_H-M 'P 1 21/c 1'
_atom_sites_solution_hydrogens geom
_atom_sites_solution_primary direct
_atom_sites_solution_secondary difmap
_audit_creation_method SHELXL-97
_cell_angle_alpha 90.00
_cell_angle_beta 105.99(3)
_cell_angle_gamma 90.00
_cell_formula_units_Z 2
_cell_length_a 9.914(7)
_cell_length_b 5.449(4)
_cell_length_c 15.142(11)
_cell_measurement_temperature 296(2)
_cell_volume 786.3(10)
_computing_cell_refinement 'Bruker Saint'
_computing_data_collection 'Bruker Saint'
_computing_data_reduction 'Bruker Smart'
_computing_molecular_graphics 'Platon (Spek, 2008)'
_computing_publication_material 'SHELXL-97 (Sheldrick, 1997)'
_computing_structure_refinement 'SHELXL-97 (Sheldrick, 1997)'
_computing_structure_solution 'SHELXS-97 (Sheldrick, 1990)'
_diffrn_ambient_temperature 296(2)
_diffrn_measured_fraction_theta_full 0.968
_diffrn_measured_fraction_theta_max 0.968
_diffrn_measurement_device_type CCD
_diffrn_measurement_method 'omega and phi scans'
_diffrn_radiation_monochromator graphite
_diffrn_radiation_source 'fine-focus sealed tube'
_diffrn_radiation_type MoK\a
_diffrn_radiation_wavelength 0.71073
_diffrn_reflns_av_R_equivalents 0.0522
_diffrn_reflns_av_sigmaI/netI 0.0492
_diffrn_reflns_limit_h_max 12
_diffrn_reflns_limit_h_min -13
_diffrn_reflns_limit_k_max 6
_diffrn_reflns_limit_k_min -7
_diffrn_reflns_limit_l_max 17
_diffrn_reflns_limit_l_min -20
_diffrn_reflns_number 8229
_diffrn_reflns_theta_full 28.90
_diffrn_reflns_theta_max 28.90
_diffrn_reflns_theta_min 3.02
_diffrn_standards_interval_count 0.5
_diffrn_standards_interval_time 5
_exptl_absorpt_coefficient_mu 3.656
_exptl_absorpt_correction_T_max 0.8105
_exptl_absorpt_correction_T_min 0.7586
_exptl_absorpt_correction_type multi-scan
_exptl_crystal_colour green
_exptl_crystal_density_diffrn 2.341
_exptl_crystal_density_method 'not measured'
_exptl_crystal_description block
_exptl_crystal_F_000 564
_exptl_crystal_size_max 0.08
_exptl_crystal_size_mid 0.08
_exptl_crystal_size_min 0.06
_refine_diff_density_max 1.233
_refine_diff_density_min -0.726
_refine_diff_density_rms 0.149
_refine_ls_extinction_method none
_refine_ls_goodness_of_fit_ref 1.063
_refine_ls_hydrogen_treatment mixed
_refine_ls_matrix_type full
_refine_ls_number_parameters 151
_refine_ls_number_reflns 2013
_refine_ls_number_restraints 8
_refine_ls_restrained_S_all 1.061
_refine_ls_R_factor_all 0.0611
_refine_ls_R_factor_gt 0.0410
_refine_ls_shift/su_max 0.001
_refine_ls_shift/su_mean 0.000
_refine_ls_structure_factor_coef Fsqd
_refine_ls_weighting_details 'w=1/[\s^2^(Fo^2^)+(0.0606P)^2^+0.0000P] where P=(Fo^2^+2Fc^2^)/3'
_refine_ls_weighting_scheme calc
_refine_ls_wR_factor_gt 0.0991
_refine_ls_wR_factor_ref 0.1076
_reflns_number_gt 1556
_reflns_number_total 2013
_reflns_threshold_expression >2sigma(I)
_cod_data_source_file c3dt51626a.txt
_cod_data_source_block f
_cod_depositor_comments
;
The following automatic conversions were performed:

'_symmetry_cell_setting' value 'Monoclinic' changed to 'monoclinic'
according to /home/saulius/struct/CIF-dictionaries/cif_core.dic
dictionary named 'cif_core.dic' version 2.4.2 from 2011-04-26.

Automatic conversion script
Id: cif_fix_values 1891 2012-01-12 08:04:46Z andrius 

The following automatic conversions were performed:

'_refine_ls_weighting_scheme' value 'calc
w=1/[\s^2^(Fo^2^)+(0.0606P)^2^+0.0000P] where P=(Fo^2^+2Fc^2^)/3' was
changed to 'calc'. New tag '_refine_ls_weighting_details' was
created. The value of the new tag was set to
'w=1/[\s^2^(Fo^2^)+(0.0606P)^2^+0.0000P] where P=(Fo^2^+2Fc^2^)/3'.

Automatic conversion script
Id: cif_fix_values 3143 2015-03-26 13:38:13Z robertas 
;
_cod_original_cell_volume 786.4(10)
_cod_original_sg_symbol_H-M P21/c
_cod_database_code 7023628

loop_
_symmetry_equiv_pos_as_xyz
'x, y, z'
'-x, y+1/2, -z+1/2'
'-x, -y, -z'
'x, -y-1/2, z-1/2'

loop_
_atom_site_label
_atom_site_type_symbol
_atom_site_fract_x
_atom_site_fract_y
_atom_site_fract_z
_atom_site_U_iso_or_equiv
_atom_site_adp_type
_atom_site_occupancy
_atom_site_calc_flag
_atom_site_refinement_flags
Ni1 Ni 0.04340(5) 0.11932(9) 0.67802(3) 0.01396(15) Uani 1 d .
Ni2 Ni 0.5000 0.0000 1.0000 0.01586(19) Uani 1 d S
O1 O 0.0800(4) 0.2662(6) 0.55602(19) 0.0263(7) Uani 1 d D
H1A H 0.160(2) 0.264(9) 0.549(3) 0.032 Uiso 1 d D
H1B H 0.025(4) 0.231(9) 0.5056(17) 0.032 Uiso 1 d D
O2 O 0.1087(3) -0.2193(5) 0.6346(2) 0.0227(6) Uani 1 d D
H2A H 0.073(5) -0.321(7) 0.662(3) 0.027 Uiso 1 d D
H2B H 0.1938(16) -0.236(9) 0.661(3) 0.027 Uiso 1 d D
O3 O 0.0469(3) -0.0429(5) 0.80259(17) 0.0152(5) Uani 1 d .
C4 C 0.1800(4) -0.0180(7) 0.8669(2) 0.0140(7) Uani 1 d .
H4 H 0.187(4) 0.080(7) 0.918(3) 0.017 Uiso 1 d .
C5 C 0.2887(4) 0.1138(6) 0.8258(2) 0.0142(7) Uani 1 d .
O6 O 0.2450(3) 0.2035(5) 0.74467(18) 0.0185(6) Uani 1 d .
O7 O 0.4143(3) 0.1437(5) 0.87363(18) 0.0191(6) Uani 1 d .
C8 C 0.2350(4) -0.2648(7) 0.9156(2) 0.0154(7) Uani 1 d .
O9 O 0.1574(3) -0.4528(5) 0.89374(19) 0.0195(6) Uani 1 d .
O10 O 0.3511(3) -0.2689(5) 0.97853(19) 0.0224(6) Uani 1 d .
O11 O 0.3876(3) 0.2627(6) 1.0632(2) 0.0255(6) Uani 1 d D
H11A H 0.381(5) 0.399(4) 1.038(3) 0.031 Uiso 1 d D
H11B H 0.438(4) 0.292(9) 1.1156(15) 0.031 Uiso 1 d D
O100 O 0.6000(4) 0.1576(6) 0.7537(3) 0.0399(9) Uani 1 d D
H10A H 0.561(6) 0.180(10) 0.795(3) 0.048 Uiso 1 d D
H10B H 0.638(6) 0.021(5) 0.754(4) 0.048 Uiso 1 d D

loop_
_atom_site_aniso_label
_atom_site_aniso_U_11
_atom_site_aniso_U_22
_atom_site_aniso_U_33
_atom_site_aniso_U_23
_atom_site_aniso_U_13
_atom_site_aniso_U_12
Ni1 0.0114(3) 0.0135(3) 0.0152(2) 0.00031(17) 0.00069(17) 0.00083(18)
Ni2 0.0113(4) 0.0162(4) 0.0168(3) 0.0014(3) -0.0016(3) -0.0027(3)
O1 0.0300(18) 0.0301(17) 0.0195(14) 0.0044(13) 0.0081(13) 0.0056(15)
O2 0.0254(16) 0.0156(14) 0.0278(15) -0.0014(12) 0.0085(13) 0.0013(13)
O3 0.0109(13) 0.0147(12) 0.0181(12) 0.0017(10) 0.0010(10) -0.0012(10)
C4 0.0118(18) 0.0156(18) 0.0141(16) 0.0005(14) 0.0024(14) -0.0005(14)
C5 0.0147(18) 0.0117(17) 0.0151(16) -0.0001(13) 0.0025(14) -0.0007(14)
O6 0.0141(14) 0.0209(14) 0.0177(13) 0.0043(10) -0.0001(10) -0.0021(11)
O7 0.0131(14) 0.0224(14) 0.0185(13) 0.0029(11) -0.0011(10) -0.0036(11)
C8 0.0130(18) 0.0148(17) 0.0179(17) 0.0006(15) 0.0033(14) 0.0011(15)
O9 0.0139(14) 0.0132(13) 0.0272(15) 0.0020(11) -0.0013(11) -0.0018(11)
O10 0.0169(14) 0.0172(14) 0.0260(14) 0.0063(11) -0.0062(11) -0.0050(12)
O11 0.0263(17) 0.0217(16) 0.0264(15) 0.0039(13) 0.0040(13) 0.0021(13)
O100 0.042(2) 0.0262(17) 0.061(2) 0.0014(17) 0.029(2) 0.0035(16)

loop_
_atom_type_symbol
_atom_type_description
_atom_type_scat_dispersion_real
_atom_type_scat_dispersion_imag
_atom_type_scat_source
C C 0.0033 0.0016 'International Tables Vol C Tables 4.2.6.8 and 6.1.1.4'
H H 0.0000 0.0000 'International Tables Vol C Tables 4.2.6.8 and 6.1.1.4'
O O 0.0106 0.0060 'International Tables Vol C Tables 4.2.6.8 and 6.1.1.4'
Ni Ni 0.3393 1.1124 'International Tables Vol C Tables 4.2.6.8 and 6.1.1.4'

loop_
_geom_angle_atom_site_label_1
_geom_angle_atom_site_label_2
_geom_angle_atom_site_label_3
_geom_angle
_geom_angle_site_symmetry_1
_geom_angle_site_symmetry_3
O9 Ni1 O6 177.07(11) 2_556 .
O9 Ni1 O3 99.95(12) 2_556 .
O6 Ni1 O3 82.91(11) . .
O9 Ni1 O3 81.44(11) 2_556 2_556
O6 Ni1 O3 97.57(11) . 2_556
O3 Ni1 O3 98.47(7) . 2_556
O9 Ni1 O2 90.23(12) 2_556 .
O6 Ni1 O2 90.45(12) . .
O3 Ni1 O2 88.91(12) . .
O3 Ni1 O2 169.69(11) 2_556 .
O9 Ni1 O1 89.12(13) 2_556 .
O6 Ni1 O1 88.10(13) . .
O3 Ni1 O1 169.29(12) . .
O3 Ni1 O1 88.45(12) 2_556 .
O2 Ni1 O1 85.33(12) . .
O7 Ni2 O7 179.999(1) . 3_657
O7 Ni2 O10 88.27(12) . 3_657
O7 Ni2 O10 91.73(12) 3_657 3_657
O7 Ni2 O10 91.73(12) . .
O7 Ni2 O10 88.27(12) 3_657 .
O10 Ni2 O10 180.0 3_657 .
O7 Ni2 O11 88.36(12) . 3_657
O7 Ni2 O11 91.64(12) 3_657 3_657
O10 Ni2 O11 96.09(13) 3_657 3_657
O10 Ni2 O11 83.91(13) . 3_657
O7 Ni2 O11 91.63(12) . .
O7 Ni2 O11 88.37(12) 3_657 .
O10 Ni2 O11 83.91(13) 3_657 .
O10 Ni2 O11 96.09(13) . .
O11 Ni2 O11 179.998(2) 3_657 .
Ni1 O1 H1A 120(3) . .
Ni1 O1 H1B 119(3) . .
H1A O1 H1B 107(5) . .
Ni1 O2 H2A 102(3) . .
Ni1 O2 H2B 108(3) . .
H2A O2 H2B 102(4) . .
C4 O3 Ni1 111.3(2) . .
C4 O3 Ni1 109.9(2) . 2_546
Ni1 O3 Ni1 126.79(13) . 2_546
O3 C4 C8 112.4(3) . .
O3 C4 C5 112.7(3) . .
C8 C4 C5 113.3(3) . .
O3 C4 H4 118(3) . .
C8 C4 H4 99(3) . .
C5 C4 H4 100(3) . .
O7 C5 O6 121.2(4) . .
O7 C5 C4 120.6(3) . .
O6 C5 C4 118.0(3) . .
C5 O6 Ni1 114.7(2) . .
C5 O7 Ni2 125.5(2) . .
O9 C8 O10 122.5(4) . .
O9 C8 C4 117.7(3) . .
O10 C8 C4 119.6(3) . .
C8 O9 Ni1 114.8(2) . 2_546
C8 O10 Ni2 124.8(2) . .
Ni2 O11 H11A 112(3) . .
Ni2 O11 H11B 108(4) . .
H11A O11 H11B 103(5) . .
H10A O100 H10B 115(6) . .

loop_
_geom_bond_atom_site_label_1
_geom_bond_atom_site_label_2
_geom_bond_distance
_geom_bond_site_symmetry_2
Ni1 O9 2.027(3) 2_556
Ni1 O6 2.028(3) .
Ni1 O3 2.075(3) .
Ni1 O3 2.102(3) 2_556
Ni1 O2 2.119(3) .
Ni1 O1 2.134(3) .
Ni2 O7 2.025(3) .
Ni2 O7 2.025(3) 3_657
Ni2 O10 2.042(3) 3_657
Ni2 O10 2.042(3) .
Ni2 O11 2.189(3) 3_657
Ni2 O11 2.189(3) .
O1 H1A 0.829(10) .
O1 H1B 0.829(10) .
O2 H2A 0.831(10) .
O2 H2B 0.833(10) .
O3 C4 1.414(4) .
O3 Ni1 2.102(3) 2_546
C4 C8 1.558(5) .
C4 C5 1.560(5) .
C4 H4 0.93(4) .
C5 O7 1.267(5) .
C5 O6 1.282(4) .
C8 O9 1.268(5) .
C8 O10 1.276(4) .
O9 Ni1 2.027(3) 2_546
O11 H11A 0.829(10) .
O11 H11B 0.828(10) .
O100 H10A 0.830(10) .
O100 H10B 0.831(10) .
